data_1565024
loop_
_publ_author_name
'Yamamoto, H.'
'Sakakura, T.'
'Jeschke, H.O.'
'Kabeya, N.'
'Hayashi, K.'
'Ishikawa, Y.'
'Fujii, Y.'
'Kishimoto, S.'
'Sagayama, H.'
'Shigematsu, K.'
'Azuma, M.'
'Ochiai, A.'
'Noda, Y.'
'Kimura, H.'

_publ_section_title
;
 Quantum spin fluctuations and hydrogen bond network in the
 antiferromagnetic natural mineral henmilite
;
_journal_name_full 'Physical Review Materials'
_journal_page_first 104405-1
_journal_page_last 104405-8
_journal_paper_doi 10.1103/PhysRevMaterials.5.104405
_journal_volume 5
_journal_year 2021
_chemical_formula_sum 'B2 Ca2 Cu H12 O12'
_chemical_name_common Ca2Cu(OH)4[B(OH)4]2
_chemical_name_mineral henmilite
_space_group_IT_number 2
_space_group_name_Hall '-P 1'
_space_group_name_H-M_alt 'P -1'
_cell_angle_alpha 109.68(2)
_cell_angle_beta 91.516(17)
_cell_angle_gamma 83.710(19)
_cell_formula_units_Z 2
_cell_length_a 11.538(2)
_cell_length_b 7.989(3)
_cell_length_c 5.6504(13)
_cell_volume 487.4(2)
_diffrn_ambient_pressure 100
_diffrn_ambient_temperature 298
_cod_data_source_file henmilite.cif
_cod_data_source_block henmilite
_cod_original_cell_volume 487.431740
_cod_original_formula_sum 'Ca2 Cu B2 O12 H12'
_cod_database_code 1565024

loop_
_space_group_symop_id
_space_group_symop_operation_xyz
1 x,y,z
2 -x,-y,-z

loop_
_atom_site_label
_atom_site_occupancy
_atom_site_fract_x
_atom_site_fract_y
_atom_site_fract_z
_atom_site_adp_type
_atom_site_U_iso_or_equiv
_atom_site_type_symbol
Cu1 1.0 0.251788(4) -0.001369(6) 0.504840(9) Uani 0.010581(14) Cu
Ca1 1.0 0.496140(7) 0.758089(11) 0.279826(15) Uani 0.009949(17) Ca
Ca2 1.0 0.004036(7) 0.239999(11) 0.731612(15) Uani 0.009978(17) Ca
B1 1.0 0.10989(4) 0.59223(6) 0.74874(9) Uani 0.01001(8) B
B2 1.0 0.38913(4) 0.40622(6) 0.24391(9) Uani 0.01006(8) B
O1 1.0 0.33026(3) 0.92969(5) 0.17838(7) Uani 0.01339(7) O
O2 1.0 0.17054(3) 0.06534(6) 0.82662(8) Uani 0.01652(9) O
O3 1.0 0.40476(3) 0.98202(5) 0.65244(7) Uani 0.01251(6) O
O4 1.0 0.09817(3) 0.01985(5) 0.36335(7) Uani 0.01211(6) O
O5 1.0 0.12442(3) 0.70483(4) 0.59217(7) Uani 0.01249(6) O
O6 1.0 0.37114(3) 0.28686(5) 0.38708(7) Uani 0.01255(6) O
O7 1.0 0.17449(3) 0.65317(5) 0.98296(7) Uani 0.01336(6) O
O8 1.0 0.32695(3) 0.36092(5) 0.00317(7) Uani 0.01312(7) O
O9 1.0 0.48794(3) 0.60000(6) 0.82753(7) Uani 0.01364(7) O
O10 1.0 0.01331(3) 0.39802(6) 0.17637(7) Uani 0.01391(7) O
O11 1.0 0.14361(3) 0.40352(4) 0.59938(7) Uani 0.01232(6) O
O12 1.0 0.35587(3) 0.59270(4) 0.40446(7) Uani 0.01264(6) O
H1 1.0 0.2872(9) 0.8601(12) 0.0880(18) Uiso 0.0423(12) H
H2 1.0 0.2178(9) 0.0512(12) 0.9365(18) Uiso 0.0423(12) H
H3 1.0 0.3940(16) 0.964(2) 0.792(3) Uiso 0.0423(12) H
H4 1.0 0.1090(16) 0.039(2) 0.227(3) Uiso 0.0423(12) H
H5 1.0 0.1273(15) 0.812(2) 0.684(3) Uiso 0.0423(12) H
H6 1.0 0.3701(15) 0.185(2) 0.296(3) Uiso 0.0423(12) H
H7 1.0 0.2257(8) 0.5808(14) 0.9937(16) Uiso 0.0423(12) H
H8 1.0 0.2750(8) 0.3030(13) 0.9794(18) Uiso 0.0423(12) H
H9 1.0 0.4458(17) 0.615(2) 0.709(4) Uiso 0.0423(12) H
H10 1.0 0.0553(17) 0.386(2) 0.295(4) Uiso 0.0423(12) H
H11 1.0 0.2092(19) 0.362(3) 0.556(3) Uiso 0.0423(12) H
H12 1.0 0.2894(19) 0.633(3) 0.442(3) Uiso 0.0423(12) H

loop_
_atom_site_aniso_label
_atom_site_aniso_U_11
_atom_site_aniso_U_22
_atom_site_aniso_U_33
_atom_site_aniso_U_12
_atom_site_aniso_U_13
_atom_site_aniso_U_23
Cu1 0.00874(2) 0.01056(2) 0.01219(2) -0.000957(15) 0.000989(14) 0.003440(16)
Ca1 0.00954(2) 0.00998(3) 0.01002(3) -0.000783(18) 0.000257(18) 0.003009(19)
Ca2 0.00955(2) 0.01040(3) 0.00965(3) -0.001018(18) 0.000061(18) 0.002927(19)
B1 0.01010(12) 0.01001(12) 0.00985(12) -0.00116(10) -0.00073(10) 0.00326(10)
B2 0.01013(12) 0.01007(13) 0.01009(13) -0.00111(10) -0.00035(10) 0.00353(10)
O1 0.01225(9) 0.01388(11) 0.01380(11) -0.00093(8) 0.00053(8) 0.00440(9)
O2 0.01377(11) 0.02166(15) 0.01469(12) 0.00353(10) 0.00222(9) 0.00834(11)
O3 0.01085(8) 0.01313(10) 0.01303(10) -0.00197(7) 0.00007(7) 0.00350(8)
O4 0.01037(8) 0.01242(9) 0.01283(10) -0.00143(7) 0.00073(7) 0.00317(8)
O5 0.01534(10) 0.01118(9) 0.01214(10) -0.00198(8) -0.00079(8) 0.00532(8)
O6 0.01585(10) 0.01066(9) 0.01220(9) -0.00178(8) 0.00003(8) 0.00509(7)
O7 0.01397(10) 0.01280(10) 0.01198(10) -0.00091(8) -0.00405(8) 0.00288(8)
O8 0.01352(9) 0.01409(10) 0.01208(10) -0.00370(8) -0.00358(7) 0.00440(8)
O9 0.00957(8) 0.02003(13) 0.01179(10) -0.00111(8) 0.00011(7) 0.00609(9)
O10 0.00978(8) 0.02064(13) 0.01121(10) -0.00122(8) 0.00005(7) 0.00536(9)
O11 0.01242(9) 0.00920(8) 0.01417(10) -0.00123(7) 0.00022(8) 0.00234(7)
O12 0.01282(9) 0.00920(8) 0.01448(11) -0.00132(7) 0.00093(8) 0.00202(8)
